data_2219779
loop_
_publ_author_name
'Zhu, Wei-Feng'
'Zhou, Xing-Fen'

_publ_section_title
;
 A new cobalt(II) complex with 5-(4-pyridyl)tetrazole ligands
;
_journal_coeditor_code BR2083
_journal_issue 11
_journal_name_full 'Acta Crystallographica Section E'
_journal_page_first m1478
_journal_paper_doi 10.1107/S1600536808034880
_journal_volume 64
_journal_year 2008
_chemical_formula_iupac '[Co (C6 H4 N5)2 (H2 O)4], 2H2 O'
_chemical_formula_moiety 'C12 H16 Co N10 O4, 2(H2 O)'
_chemical_formula_sum 'C12 H20 Co N10 O6'
_chemical_formula_weight 459.31
_chemical_name_systematic
;
tetraaquabis[5-(4-pyridyl)tetrazolido-\kN^5^]cobalt(II) dihydrate
;
_space_group_IT_number 2
_symmetry_cell_setting triclinic
_symmetry_space_group_name_Hall '-P 1'
_symmetry_space_group_name_H-M 'P -1'
_atom_sites_solution_hydrogens geom
_atom_sites_solution_primary direct
_atom_sites_solution_secondary difmap
_audit_creation_method SHELXL97
_cell_angle_alpha 91.406(3)
_cell_angle_beta 90.482(3)
_cell_angle_gamma 100.953(3)
_cell_formula_units_Z 1
_cell_length_a 7.2087(16)
_cell_length_b 7.8002(17)
_cell_length_c 8.6702(18)
_cell_measurement_reflns_used 1859
_cell_measurement_temperature 294(2)
_cell_measurement_theta_max 26.30
_cell_measurement_theta_min 2.66
_cell_volume 478.45(18)
_computing_cell_refinement 'SAINT (Bruker, 1998)'
_computing_data_collection 'SMART (Bruker, 1998)'
_computing_data_reduction 'SAINT (Bruker, 1998)'
_computing_molecular_graphics 'SHELXTL (Sheldrick, 2008)'
_computing_publication_material 'SHELXTL (Sheldrick, 2008)'
_computing_structure_refinement 'SHELXTL (Sheldrick, 2008)'
_computing_structure_solution 'SHELXTL (Sheldrick, 2008)'
_diffrn_ambient_temperature 294(2)
_diffrn_measured_fraction_theta_full 0.994
_diffrn_measured_fraction_theta_max 0.994
_diffrn_measurement_device_type 'Bruker SMART CCD area-detector'
_diffrn_measurement_method 'phi and omega scans'
_diffrn_radiation_monochromator graphite
_diffrn_radiation_source 'fine-focus sealed tube'
_diffrn_radiation_type MoK\a
_diffrn_radiation_wavelength 0.71073
_diffrn_reflns_av_R_equivalents 0.0131
_diffrn_reflns_av_sigmaI/netI 0.0246
_diffrn_reflns_limit_h_max 8
_diffrn_reflns_limit_h_min -5
_diffrn_reflns_limit_k_max 9
_diffrn_reflns_limit_k_min -8
_diffrn_reflns_limit_l_max 7
_diffrn_reflns_limit_l_min -10
_diffrn_reflns_number 2456
_diffrn_reflns_theta_full 25.01
_diffrn_reflns_theta_max 25.01
_diffrn_reflns_theta_min 2.35
_diffrn_standards_number 0
_exptl_absorpt_coefficient_mu 0.951
_exptl_absorpt_correction_T_max 0.890
_exptl_absorpt_correction_T_min 0.763
_exptl_absorpt_correction_type multi-scan
_exptl_absorpt_process_details '(SADABS; Sheldrick 1996)'
_exptl_crystal_colour red
_exptl_crystal_density_diffrn 1.594
_exptl_crystal_density_method 'not measured'
_exptl_crystal_description block
_exptl_crystal_F_000 237
_exptl_crystal_size_max 0.20
_exptl_crystal_size_mid 0.20
_exptl_crystal_size_min 0.14
_refine_diff_density_max 0.493
_refine_diff_density_min -0.280
_refine_ls_extinction_method none
_refine_ls_goodness_of_fit_ref 1.119
_refine_ls_hydrogen_treatment mixed
_refine_ls_matrix_type full
_refine_ls_number_parameters 157
_refine_ls_number_reflns 1684
_refine_ls_number_restraints 9
_refine_ls_restrained_S_all 1.118
_refine_ls_R_factor_all 0.0346
_refine_ls_R_factor_gt 0.0314
_refine_ls_shift/su_max 0.000
_refine_ls_shift/su_mean 0.000
_refine_ls_structure_factor_coef Fsqd
_refine_ls_weighting_details 'calc w=1/[\s^2^(Fo^2^)+(0.0350P)^2^+2.1646P] where P=(Fo^2^+2Fc^2^)/3'
_refine_ls_weighting_scheme calc
_refine_ls_wR_factor_gt 0.0807
_refine_ls_wR_factor_ref 0.0832
_reflns_number_gt 1562
_reflns_number_total 1684
_reflns_threshold_expression I>2\s(I)
_cod_data_source_file br2083.cif
_cod_data_source_block I
_cod_database_code 2219779
_cod_database_fobs_code 2219779

loop_
_symmetry_equiv_pos_as_xyz
'x, y, z'
'-x, -y, -z'

loop_
_atom_site_type_symbol
_atom_site_label
_atom_site_fract_x
_atom_site_fract_y
_atom_site_fract_z
_atom_site_U_iso_or_equiv
_atom_site_adp_type
_atom_site_calc_flag
_atom_site_refinement_flags
_atom_site_occupancy
Co Co1 0.5000 0.5000 0.0000 0.02432(16) Uani d S 1
O O1 0.6737(2) 0.6584(2) 0.16137(19) 0.0330(4) Uani d D 1
O O2 0.7102(3) 0.3451(2) -0.0278(2) 0.0372(4) Uani d D 1
N N1 0.3835(3) 0.3267(2) 0.1789(2) 0.0285(4) Uani d . 1
N N2 0.2607(3) 0.0110(3) 0.6942(2) 0.0334(5) Uani d . 1
N N3 0.2040(3) -0.1406(3) 0.7653(2) 0.0371(5) Uani d . 1
N N4 0.1459(3) -0.2640(3) 0.6620(2) 0.0376(5) Uani d . 1
N N5 0.1617(3) -0.1980(3) 0.5206(2) 0.0343(5) Uani d . 1
C C1 0.3706(4) 0.3835(3) 0.3237(3) 0.0353(6) Uani d . 1
H H1 0.3975 0.5034 0.3441 0.042 Uiso calc R 1
C C2 0.3196(4) 0.2748(3) 0.4445(3) 0.0372(6) Uani d . 1
H H2 0.3120 0.3213 0.5435 0.045 Uiso calc R 1
C C3 0.2795(3) 0.0948(3) 0.4185(3) 0.0265(5) Uani d . 1
C C4 0.2848(5) 0.0366(3) 0.2677(3) 0.0443(7) Uani d . 1
H H4 0.2542 -0.0823 0.2433 0.053 Uiso calc R 1
C C5 0.3357(5) 0.1551(3) 0.1530(3) 0.0445(7) Uani d . 1
H H5 0.3366 0.1127 0.0519 0.053 Uiso calc R 1
C C6 0.2333(3) -0.0290(3) 0.5441(3) 0.0271(5) Uani d . 1
O O3 0.0218(2) 0.5988(2) 0.25348(19) 0.0332(4) Uani d D 1
H H1A 0.670(4) 0.7610(19) 0.197(3) 0.044(8) Uiso d D 1
H H1B 0.782(3) 0.629(4) 0.170(4) 0.073(12) Uiso d D 1
H H2A 0.736(4) 0.276(3) 0.040(2) 0.043(8) Uiso d D 1
H H2B 0.794(3) 0.372(4) -0.096(3) 0.056(10) Uiso d D 1
H H3A 0.066(4) 0.662(3) 0.332(2) 0.040(8) Uiso d D 1
H H3B -0.018(4) 0.4918(15) 0.272(3) 0.052(9) Uiso d D 1

loop_
_atom_site_aniso_label
_atom_site_aniso_U_11
_atom_site_aniso_U_22
_atom_site_aniso_U_33
_atom_site_aniso_U_12
_atom_site_aniso_U_13
_atom_site_aniso_U_23
Co1 0.0335(3) 0.0211(2) 0.0174(2) 0.00208(17) 0.00210(16) 0.00325(16)
O1 0.0416(10) 0.0277(9) 0.0283(9) 0.0039(7) -0.0052(7) -0.0036(7)
O2 0.0474(11) 0.0395(10) 0.0289(10) 0.0169(8) 0.0099(8) 0.0130(8)
N1 0.0362(10) 0.0248(10) 0.0229(10) 0.0014(8) 0.0022(8) 0.0034(8)
N2 0.0459(12) 0.0276(11) 0.0247(11) 0.0016(9) -0.0018(9) 0.0068(8)
N3 0.0489(13) 0.0325(11) 0.0279(11) 0.0019(9) -0.0012(9) 0.0104(9)
N4 0.0499(13) 0.0291(11) 0.0313(12) -0.0004(9) -0.0018(9) 0.0121(9)
N5 0.0469(12) 0.0264(11) 0.0267(11) -0.0010(9) -0.0011(9) 0.0078(8)
C1 0.0497(15) 0.0245(12) 0.0282(13) -0.0019(10) 0.0027(11) 0.0028(10)
C2 0.0527(16) 0.0340(14) 0.0217(12) -0.0001(11) 0.0022(11) 0.0016(10)
C3 0.0282(11) 0.0259(12) 0.0245(11) 0.0026(9) 0.0013(9) 0.0063(9)
C4 0.077(2) 0.0223(13) 0.0296(14) -0.0022(12) 0.0049(13) 0.0022(10)
C5 0.077(2) 0.0301(14) 0.0217(12) -0.0012(13) 0.0043(12) 0.0026(10)
C6 0.0280(11) 0.0275(12) 0.0254(11) 0.0040(9) 0.0000(9) 0.0057(9)
O3 0.0422(10) 0.0260(9) 0.0292(9) 0.0002(8) 0.0012(7) 0.0040(7)

loop_
_atom_type_symbol
_atom_type_description
_atom_type_scat_dispersion_real
_atom_type_scat_dispersion_imag
_atom_type_scat_source
C C 0.0033 0.0016 'International Tables Vol C Tables 4.2.6.8 and 6.1.1.4'
H H 0.0000 0.0000 'International Tables Vol C Tables 4.2.6.8 and 6.1.1.4'
N N 0.0061 0.0033 'International Tables Vol C Tables 4.2.6.8 and 6.1.1.4'
O O 0.0106 0.0060 'International Tables Vol C Tables 4.2.6.8 and 6.1.1.4'
Co Co 0.3494 0.9721 'International Tables Vol C Tables 4.2.6.8 and 6.1.1.4'

loop_
_geom_angle_atom_site_label_1
_geom_angle_atom_site_label_2
_geom_angle_atom_site_label_3
_geom_angle_site_symmetry_1
_geom_angle_site_symmetry_3
_geom_angle
O1 Co1 O2 2_665 . 90.42(7)
O1 Co1 O2 . . 89.58(7)
O1 Co1 O2 2_665 2_665 89.58(7)
O1 Co1 O2 . 2_665 90.42(7)
O1 Co1 N1 2_665 . 89.50(7)
O1 Co1 N1 . . 90.50(7)
O2 Co1 N1 . . 87.51(7)
O2 Co1 N1 2_665 . 92.49(7)
O1 Co1 N1 2_665 2_665 90.50(7)
O1 Co1 N1 . 2_665 89.50(7)
O2 Co1 N1 . 2_665 92.49(7)
O2 Co1 N1 2_665 2_665 87.51(7)
Co1 O1 H1A . . 130.6(18)
Co1 O1 H1B . . 112(2)
H1A O1 H1B . . 114.2(17)
Co1 O2 H2A . . 123.1(17)
Co1 O2 H2B . . 118.7(18)
H2A O2 H2B . . 115.9(17)
C5 N1 C1 . . 116.5(2)
C5 N1 Co1 . . 121.48(16)
C1 N1 Co1 . . 121.77(16)
C6 N2 N3 . . 104.82(19)
N4 N3 N2 . . 109.21(19)
N3 N4 N5 . . 109.94(19)
C6 N5 N4 . . 104.62(19)
N1 C1 C2 . . 123.5(2)
N1 C1 H1 . . 118.2
C2 C1 H1 . . 118.2
C1 C2 C3 . . 119.9(2)
C1 C2 H2 . . 120.1
C3 C2 H2 . . 120.1
C4 C3 C2 . . 116.5(2)
C4 C3 C6 . . 121.0(2)
C2 C3 C6 . . 122.5(2)
C3 C4 C5 . . 119.8(2)
C3 C4 H4 . . 120.1
C5 C4 H4 . . 120.1
N1 C5 C4 . . 123.7(2)
N1 C5 H5 . . 118.2
C4 C5 H5 . . 118.2
N5 C6 N2 . . 111.4(2)
N5 C6 C3 . . 123.4(2)
N2 C6 C3 . . 125.1(2)
H3A O3 H3B . . 114.8(16)

loop_
_geom_bond_atom_site_label_1
_geom_bond_atom_site_label_2
_geom_bond_site_symmetry_2
_geom_bond_distance
Co1 O1 2_665 2.0855(16)
Co1 O1 . 2.0855(16)
Co1 O2 . 2.1220(17)
Co1 O2 2_665 2.1220(17)
Co1 N1 . 2.1520(19)
Co1 N1 2_665 2.1521(19)
O1 H1A . 0.855(10)
O1 H1B . 0.857(10)
O2 H2A . 0.849(10)
O2 H2B . 0.851(10)
N1 C5 . 1.331(3)
N1 C1 . 1.331(3)
N2 C6 . 1.334(3)
N2 N3 . 1.342(3)
N3 N4 . 1.304(3)
N4 N5 . 1.339(3)
N5 C6 . 1.331(3)
C1 C2 . 1.372(3)
C1 H1 . 0.9300
C2 C3 . 1.391(3)
C2 H2 . 0.9300
C3 C4 . 1.377(3)
C3 C6 . 1.471(3)
C4 C5 . 1.378(4)
C4 H4 . 0.9300
C5 H5 . 0.9300
O3 H3A . 0.853(10)
O3 H3B . 0.849(10)

loop_
_geom_hbond_atom_site_label_D
_geom_hbond_atom_site_label_H
_geom_hbond_atom_site_label_A
_geom_hbond_site_symmetry_A
_geom_hbond_distance_DH
_geom_hbond_distance_HA
_geom_hbond_distance_DA
_geom_hbond_angle_DHA
_geom_hbond_publ_flag
O1 H1A N2 2_666 0.855(10) 1.968(10) 2.795(3) 161.84(3) y
O1 H1B O3 1_655 0.857(10) 1.930(10) 2.753(3) 161.83(3) y
O2 H2A N3 2_656 0.849(10) 2.100(10) 2.939(3) 170.66(3) y
O2 H2B O3 2_665 0.851(3) 1.900(10) 2.745(3) 172.44(3) y
O3 H3A N5 1_565 0.853(10) 1.990(10) 2.840(3) 177.52(3) y
O3 H3B N4 2_556 0.849(10) 1.942(10) 2.780(3) 168.93(3) y
